data_2006232
loop_
_publ_author_name
'Ko\<z\'i\<sek, Jozef'
' Jes\'us Garc\'ia D\'iaz'
' M\'aria Hvastijov\'a'
' Lothar J\"ager'

_publ_section_title
;<i>trans</i>-Bis(cyanamidonitrato-<i>N</i>:<i>O</i>)bis(imidazole-<i>N</i>^3^)copper(II),
 [Cu(CN~3~O~2~)~2~(C~3~H~4~N~2~)~2~]
;
_journal_issue 6
_journal_name_full 'Acta Crystallographica Section C'
_journal_page_first 703
_journal_page_last 705
_journal_paper_doi 10.1107/S010827019700111X
_journal_volume 53
_journal_year 1997
_chemical_formula_moiety '[Cu (C N3 O2)2 (C3 H4 N2)2 ]'
_chemical_formula_sum 'C8 H8 Cu N10 O4'
_chemical_formula_weight 371.76
_chemical_name_systematic
;
Bis(cyanamidonitrate)bis(imidazole) copper(II) complex,
C~8~H~8~N~10~O~4~Cu~1~
;
_space_group_IT_number 14
_symmetry_cell_setting monoclinic
_symmetry_space_group_name_Hall '-P 2ybc'
_symmetry_space_group_name_H-M 'P 1 21/c 1'
_audit_creation_method SHELXL
_cell_angle_alpha 90.00
_cell_angle_beta 96.58(3)
_cell_angle_gamma 90.00
_cell_formula_units_Z 2
_cell_length_a 6.797(2)
_cell_length_b 13.558(6)
_cell_length_c 7.217(2)
_cell_measurement_reflns_used 21
_cell_measurement_temperature 293(2)
_cell_measurement_theta_max 18.4
_cell_measurement_theta_min 5.0
_cell_volume 660.7(4)
_computing_molecular_graphics 'ORTEPII (Johnson, 1971)'
_computing_structure_refinement 'SHELXL93 (Sheldrick, 1993)'
_computing_structure_solution 'SHELXS86 (Sheldrick, 1990) (Patterson methods)'
_diffrn_ambient_temperature 293(2)
_diffrn_measurement_device 'SYNTEX P2~1~'
_diffrn_measurement_method \q/2\q
_diffrn_radiation_monochromator graphite
_diffrn_radiation_source 'fine-focus sealed tube'
_diffrn_radiation_type MoK\a
_diffrn_radiation_wavelength 0.71073
_diffrn_reflns_av_R_equivalents 0.0180
_diffrn_reflns_av_sigmaI/netI 0.0648
_diffrn_reflns_limit_h_max 10
_diffrn_reflns_limit_h_min -10
_diffrn_reflns_limit_k_max 19
_diffrn_reflns_limit_k_min -19
_diffrn_reflns_limit_l_max 9
_diffrn_reflns_limit_l_min 0
_diffrn_reflns_number 2363
_diffrn_reflns_theta_max 32.01
_diffrn_reflns_theta_min 3.00
_diffrn_standards_decay_% 0
_diffrn_standards_interval_count 100
_diffrn_standards_number 2
_exptl_absorpt_coefficient_mu 1.696
_exptl_absorpt_correction_T_max 0.712
_exptl_absorpt_correction_T_min 0.562
_exptl_absorpt_correction_type 'empirical via \y-scan (North, Phillips & Mathews, 1968)'
_exptl_crystal_colour green-blue
_exptl_crystal_density_diffrn 1.869
_exptl_crystal_density_method 'not measured'
_exptl_crystal_description block
_exptl_crystal_F_000 374
_exptl_crystal_size_max 0.35
_exptl_crystal_size_mid 0.25
_exptl_crystal_size_min 0.20
_refine_diff_density_max 0.83
_refine_diff_density_min -0.45
_refine_ls_extinction_coef 0.009(3)
_refine_ls_extinction_method 'SHELXL93 (Sheldrick, 1993)'
_refine_ls_goodness_of_fit_all 0.975
_refine_ls_goodness_of_fit_obs 1.174
_refine_ls_hydrogen_treatment 'H atoms riding on C or N atoms'
_refine_ls_matrix_type full
_refine_ls_number_parameters 107
_refine_ls_number_reflns 1937
_refine_ls_number_restraints 0
_refine_ls_restrained_S_all 0.975
_refine_ls_restrained_S_obs 1.174
_refine_ls_R_factor_all 0.0706
_refine_ls_R_factor_obs .0359
_refine_ls_shift/esd_max -0.03
_refine_ls_shift/esd_mean 0.006
_refine_ls_structure_factor_coef Fsqd
_refine_ls_weighting_details 'w = 1/[s^2^(Fo^2^)+(0.0525P)^2^] where P=(Fo^2^+2Fc^2^)/3'
_refine_ls_weighting_scheme calc
_refine_ls_wR_factor_all 0.1020
_refine_ls_wR_factor_obs .0963
_reflns_number_observed 1227
_reflns_number_total 1937
_reflns_observed_criterion >2sigma(I)
_cod_data_source_file mu1302.cif
_cod_data_source_block je09
_cod_depositor_comments
;
The following automatic conversions were performed:

'_refine_ls_weighting_scheme' value 'calc w =
1/[s^2^(Fo^2^)+(0.0525P)^2^] where P=(Fo^2^+2Fc^2^)/3' was changed to
'calc'. New tag '_refine_ls_weighting_details' was created. The value
of the new tag was set to 'w = 1/[s^2^(Fo^2^)+(0.0525P)^2^] where
P=(Fo^2^+2Fc^2^)/3'.

Automatic conversion script
Id: cif_fix_values 3143 2015-03-26 13:38:13Z robertas 
;
_cod_original_sg_symbol_H-M 'P 21/c'
_cod_database_code 2006232

loop_
_symmetry_equiv_pos_as_xyz
'x, y, z'
'-x, y+1/2, -z+1/2'
'-x, -y, -z'
'x, -y-1/2, z-1/2'

loop_
_atom_site_aniso_label
_atom_site_aniso_U_11
_atom_site_aniso_U_22
_atom_site_aniso_U_33
_atom_site_aniso_U_12
_atom_site_aniso_U_13
_atom_site_aniso_U_23
Cu1 .0230(2) .0218(2) .0332(3) -.0014(2) .0125(2) -.0014(2)
N2 .0257(10) .0242(10) .0329(13) -.0036(8) .0094(9) -.0013(9)
C3 .0324(11) .0256(11) .048(2) .0029(13) .0096(12) .002(2)
C4 .048(2) .0248(13) .043(2) -.0044(12) .0064(14) .0008(13)
N5 .0356(13) .0350(13) .066(2) -.0169(10) .0083(13) -.0044(13)
C6 .0272(12) .0362(15) .053(2) -.0044(11) .0103(13) -.0060(14)
N7 .0267(10) .0298(12) .0410(14) .0000(9) .0131(10) -.0017(11)
C8 .0219(10) .0267(12) .035(2) -.0006(9) .0031(11) .0032(12)
N9 .0268(11) .0458(14) .0365(14) .0133(10) .0087(10) .0009(12)
N10 .0241(10) .0375(12) .0387(14) .0023(9) .0099(10) -.0014(11)
O11 .0353(10) .0470(12) .0476(13) .0157(9) .0039(9) .0054(11)
O12 .0492(13) .095(2) .0408(14) .0268(13) .0201(11) -.0067(14)

loop_
_atom_site_label
_atom_site_fract_x
_atom_site_fract_y
_atom_site_fract_z
_atom_site_U_iso_or_equiv
_atom_site_thermal_displace_type
_atom_site_calc_flag
_atom_site_refinement_flags
_atom_site_occupancy
_atom_site_disorder_group
_atom_site_type_symbol
Cu1 .5000 .5000 0 .02531(15) Uani d S 1 . Cu
N2 .4019(3) .3659(2) -.0008(3) .0271(5) Uani d . 1 . N
C3 .4973(4) .2789(2) -.0093(5) .0350(6) Uani d . 1 . C
H3 .6322(4) .2735(2) -.0185(5) .042 Uiso calc R 1 . H
C4 .3790(4) .2030(2) -.0032(4) .0384(7) Uani d . 1 . C
H4 .4092(4) .1362(2) -.0083(4) .046 Uiso calc R 1 . H
N5 .2098(4) .2440(2) .0116(4) .0452(7) Uani d . 1 . N
H5 .1010(4) .2127(2) .0192(4) .054 Uiso calc R 1 . H
C6 .2285(4) .3414(2) .0134(5) .0384(7) Uani d . 1 . C
H6 .1253(4) .3853(2) .0239(5) .046 Uiso calc R 1 . H
N7 .3053(3) .5434(2) .1734(4) .0318(5) Uani d . 1 . N
C8 .2286(3) .5708(2) .3000(4) .0278(6) Uani d . 1 . C
N9 .1258(3) .6099(2) .4287(4) .0360(6) Uani d . 1 . N
N10 .1844(3) .5830(2) .6158(4) .0330(5) Uani d . 1 . N
O11 .3172(3) .5269(2) .6535(3) .0433(5) Uani d . 1 . O
O12 .1007(3) .6198(2) .7447(3) .0603(8) Uani d . 1 . O

loop_
_atom_type_symbol
_atom_type_description
_atom_type_scat_dispersion_real
_atom_type_scat_dispersion_imag
_atom_type_scat_source
C C 0.0033 0.0016 'International Tables Vol C Tables 4.2.6.8 and 6.1.1.4'
H H 0.0000 0.0000 'International Tables Vol C Tables 4.2.6.8 and 6.1.1.4'
N N 0.0061 0.0033 'International Tables Vol C Tables 4.2.6.8 and 6.1.1.4'
O O 0.0106 0.0060 'International Tables Vol C Tables 4.2.6.8 and 6.1.1.4'
Cu Cu 0.3201 1.2651 'International Tables Vol C Tables 4.2.6.8 and 6.1.1.4'

loop_
_geom_angle_atom_site_label_1
_geom_angle_atom_site_label_2
_geom_angle_atom_site_label_3
_geom_angle_site_symmetry_1
_geom_angle_site_symmetry_3
_geom_angle
_geom_angle_publ_flag
N2 Cu1 N2 . 3_665 180.0 ?
N2 Cu1 N7 . . 91.50(10) yes
N2 Cu1 O11 . 1_554 90.10(10) yes
N7 Cu1 O11 . 1_554 105.80(10) yes
N2 Cu1 N7 3_665 . 88.52(9) ?
N2 Cu1 N7 . 3_665 88.52(9) ?
N2 Cu1 N7 3_665 3_665 91.48(9) ?
N7 Cu1 N7 . 3_665 180.0 ?
C6 N2 C3 . . 103.6(2) ?
C6 N2 Cu1 . . 125.6(2) ?
C3 N2 Cu1 . . 130.8(2) ?
C4 C3 N2 . . 112.6(3) ?
C4 C3 C6 . . 76.4(2) ?
N2 C3 C6 . . 36.30(13) ?
C4 C3 H3 . . 123.7(2) ?
N2 C3 H3 . . 123.67(14) ?
C6 C3 H3 . . 159.96(11) ?
N5 C4 C3 . . 102.7(3) ?
N5 C4 H4 . . 128.6(2) ?
C3 C4 H4 . . 128.6(2) ?
C4 N5 C6 . . 110.1(2) ?
C4 N5 H5 . . 124.9(2) ?
C6 N5 H5 . . 124.9(2) ?
N2 C6 N5 . . 110.9(3) ?
N2 C6 C3 . . 40.1(2) ?
N5 C6 C3 . . 70.8(2) ?
N2 C6 H6 . . 124.5(2) ?
N5 C6 H6 . . 124.5(2) ?
C3 C6 H6 . . 164.67(11) ?
C8 N7 Cu1 . . 165.5(2) yes
N7 C8 N9 . . 172.3(3) yes
C8 N9 N10 . . 116.8(2) yes
O11 N10 O12 . . 119.0(3) yes
O11 N10 N9 . . 120.6(2) yes
O12 N10 N9 . . 120.5(2) ?
N10 O11 Cu1 . 1_556 123.9(2) yes

loop_
_geom_bond_atom_site_label_1
_geom_bond_atom_site_label_2
_geom_bond_site_symmetry_2
_geom_bond_distance
_geom_bond_publ_flag
Cu1 N2 . 1.936(2) yes
Cu1 N2 3_665 1.936(2) ?
Cu1 N7 . 2.011(2) yes
Cu1 N7 3_665 2.011(2) ?
Cu1 O11 1_554 2.687(3) yes
N2 C6 . 1.241(3) yes
N2 C3 . 1.351(3) yes
C3 C4 . 1.310(4) yes
C3 C6 . 2.037(4) ?
C3 H3 . .93 ?
C4 N5 . 1.292(4) yes
C4 H4 . .93 ?
N5 C6 . 1.326(4) yes
N5 H5 . .86 ?
C6 H6 . .93 ?
N7 C8 . 1.163(4) yes
C8 N9 . 1.335(4) yes
N9 N10 . 1.411(3) yes
N10 O11 . 1.188(3) yes
N10 O12 . 1.249(3) yes
